data_7211897
loop_
_publ_author_name
'Gibson, Emma K.'
'Winfield, John M.'
'Muir, Kenneth W.'
'Carr, Robert H.'
'Eaglesham, Archie'
'Gavezzotti, Angelo'
'Lennon, David'

_publ_section_title
;
 A structural and spectroscopic investigation of the hydrochlorination of
 4,4'-methylenedianiline.
;
_journal_issue 15
_journal_name_full 'Physical chemistry chemical physics : PCCP'
_journal_page_first 3824
_journal_page_last 3833
_journal_paper_doi 10.1039/b916368a
_journal_volume 12
_journal_year 2010
_chemical_compound_source 'synthesis as described'
_chemical_formula_moiety 'C13 H16 N2, 2Cl'
_chemical_formula_sum 'C13 H16 Cl2 N2'
_chemical_formula_weight 271.18
_chemical_name_systematic
;
?
;
_space_group_IT_number 13
_symmetry_cell_setting monoclinic
_symmetry_Int_Tables_number 13
_symmetry_space_group_name_Hall '-P 2yac'
_symmetry_space_group_name_H-M 'P 1 2/n 1'
_atom_sites_solution_hydrogens geom
_atom_sites_solution_primary direct
_atom_sites_solution_secondary difmap
_audit_conform_dict_location ftp://ftp.iucr.org/pub/cif_core.dic
_audit_conform_dict_name cif_core.dic
_audit_conform_dict_version 2.2
_audit_creation_date 2005-04-08T11:56:23-00:00
_audit_creation_method 'WinGX routine CIF_UPDATE'
_cell_angle_alpha 90
_cell_angle_beta 90.694(12)
_cell_angle_gamma 90
_cell_formula_units_Z 2
_cell_length_a 6.0828(9)
_cell_length_b 4.5346(9)
_cell_length_c 24.586(5)
_cell_measurement_reflns_used 51283
_cell_measurement_temperature 150(2)
_cell_measurement_theta_max 25.028
_cell_measurement_theta_min 1
_cell_measurement_wavelength 0.71073
_cell_volume 678.1(2)
_computing_cell_refinement 'HKL Scalepack (Otwinowski & Minor 1997)'
_computing_data_collection 'Collect (Nonius BV, 1997-2000)'
_computing_data_reduction 'HKL Denzo and Scalepack (Otwinowski & Minor 1997)'
_computing_molecular_graphics 'Ortep-3 for Windows (Farrugia, 1997)'
_computing_publication_material 'WinGX publication routines (Farrugia, 1999)'
_computing_structure_refinement 'SHELXL-97 (Sheldrick, 1997)'
_computing_structure_solution 'SHELXS-97 (Sheldrick, 1997)'
_diffrn_ambient_temperature 150(2)
_diffrn_measured_fraction_theta_full 0.98
_diffrn_measured_fraction_theta_max 0.98
_diffrn_radiation_monochromator graphite
_diffrn_radiation_probe x-ray
_diffrn_radiation_type MoK\a
_diffrn_radiation_wavelength 0.71073
_diffrn_reflns_av_R_equivalents 0.1042
_diffrn_reflns_av_unetI/netI 0.0874
_diffrn_reflns_limit_h_max 7
_diffrn_reflns_limit_h_min -7
_diffrn_reflns_limit_k_max 5
_diffrn_reflns_limit_k_min -5
_diffrn_reflns_limit_l_max 29
_diffrn_reflns_limit_l_min -29
_diffrn_reflns_number 7360
_diffrn_reflns_theta_full 25.12
_diffrn_reflns_theta_max 25.12
_diffrn_reflns_theta_min 1.66
_exptl_absorpt_coefficient_mu 0.459
_exptl_absorpt_correction_T_max 1
_exptl_absorpt_correction_T_min 0.6258
_exptl_absorpt_correction_type empirical
_exptl_crystal_colour colourless
_exptl_crystal_density_diffrn 1.328
_exptl_crystal_density_method 'not measured'
_exptl_crystal_description plate
_exptl_crystal_F_000 284
_exptl_crystal_size_max 0.5
_exptl_crystal_size_mid 0.3
_exptl_crystal_size_min 0.05
_refine_diff_density_max 0.365
_refine_diff_density_min -0.449
_refine_diff_density_rms 0.082
_refine_ls_extinction_method none
_refine_ls_goodness_of_fit_ref 1.085
_refine_ls_hydrogen_treatment mixed
_refine_ls_matrix_type full
_refine_ls_number_parameters 90
_refine_ls_number_reflns 1194
_refine_ls_number_restraints 3
_refine_ls_restrained_S_all 1.085
_refine_ls_R_factor_all 0.1247
_refine_ls_R_factor_gt 0.0708
_refine_ls_shift/su_max 0.001
_refine_ls_shift/su_mean 0
_refine_ls_structure_factor_coef Fsqd
_refine_ls_weighting_details 'calc w=1/[\s^2^(Fo^2^)+(0.0000P)^2^+2.5572P] where P=(Fo^2^+2Fc^2^)/3'
_refine_ls_weighting_scheme calc
_refine_ls_wR_factor_gt 0.1199
_refine_ls_wR_factor_ref 0.1355
_reflns_number_gt 776
_reflns_number_total 1194
_reflns_threshold_expression >2sigma(I)
_cod_data_source_file b916368a.txt
_cod_data_source_block MDA1
_cod_original_sg_symbol_H-M 'P 2/n'
_cod_database_code 7211897

loop_
_symmetry_equiv_pos_as_xyz
'x, y, z'
'-x+1/2, y, -z+1/2'
'-x, -y, -z'
'x-1/2, -y, z-1/2'

loop_
_atom_site_label
_atom_site_type_symbol
_atom_site_fract_x
_atom_site_fract_y
_atom_site_fract_z
_atom_site_U_iso_or_equiv
_atom_site_adp_type
_atom_site_occupancy
_atom_site_symmetry_multiplicity
_atom_site_calc_flag
_atom_site_refinement_flags
Cl1 Cl 0.7533(2) 0.1584(3) 0.53694(5) 0.0336(4) Uani 1 1 d .
N1 N 0.7421(8) 0.6346(12) 0.44573(17) 0.0330(10) Uani 1 1 d D
H1N H 0.619(5) 0.726(10) 0.4511(19) 0.042(17) Uiso 1 1 d D
H2N H 0.740(8) 0.527(10) 0.4756(14) 0.048(17) Uiso 1 1 d D
H3N H 0.859(7) 0.742(12) 0.450(2) 0.07(2) Uiso 1 1 d D
C1 C 0.75 -0.0637(18) 0.25 0.045(2) Uani 1 2 d S
H1A H 0.6185 -0.1924 0.2495 0.054 Uiso 0.5 1 calc PR
H1B H 0.8815 -0.1924 0.2505 0.054 Uiso 0.5 1 calc PR
C11 C 0.7491(8) 0.1204(12) 0.30120(18) 0.0313(12) Uani 1 1 d .
C12 C 0.9283(9) 0.1389(14) 0.3351(2) 0.0465(15) Uani 1 1 d .
H12 H 1.0574 0.0323 0.3262 0.056 Uiso 1 1 calc R
C13 C 0.9278(9) 0.3085(13) 0.3822(2) 0.0427(14) Uani 1 1 d .
H13 H 1.0545 0.3177 0.4051 0.051 Uiso 1 1 calc R
C14 C 0.7416(8) 0.4623(11) 0.39501(18) 0.0282(12) Uani 1 1 d .
C15 C 0.5578(8) 0.4523(13) 0.3628(2) 0.0429(15) Uani 1 1 d .
H15 H 0.4301 0.5619 0.3717 0.052 Uiso 1 1 calc R
C16 C 0.5631(9) 0.2745(13) 0.3158(2) 0.0458(16) Uani 1 1 d .
H16 H 0.4348 0.2601 0.2935 0.055 Uiso 1 1 calc R

loop_
_atom_site_aniso_label
_atom_site_aniso_U_11
_atom_site_aniso_U_22
_atom_site_aniso_U_33
_atom_site_aniso_U_23
_atom_site_aniso_U_13
_atom_site_aniso_U_12
Cl1 0.0339(7) 0.0380(7) 0.0291(7) -0.0011(7) -0.0005(5) 0.0028(7)
N1 0.035(3) 0.042(3) 0.022(2) -0.003(2) 0.003(2) 0.003(3)
C1 0.069(5) 0.041(5) 0.025(4) 0 0.002(4) 0
C11 0.048(3) 0.027(3) 0.019(3) 0.006(2) 0.003(2) -0.002(3)
C12 0.041(3) 0.056(4) 0.043(3) -0.005(3) 0.010(3) 0.009(3)
C13 0.041(3) 0.051(4) 0.036(3) -0.003(3) 0.000(2) 0.001(3)
C14 0.034(3) 0.033(3) 0.017(2) 0.004(2) 0.003(2) 0.001(2)
C15 0.037(3) 0.055(4) 0.037(3) -0.008(3) 0.007(2) -0.002(3)
C16 0.043(3) 0.061(4) 0.034(3) -0.006(3) -0.002(2) -0.009(3)

loop_
_atom_type_symbol
_atom_type_description
_atom_type_scat_dispersion_real
_atom_type_scat_dispersion_imag
_atom_type_scat_source
C C 0.0033 0.0016 'International Tables Vol C Tables 4.2.6.8 and 6.1.1.4'
H H 0 0 'International Tables Vol C Tables 4.2.6.8 and 6.1.1.4'
Cl Cl 0.1484 0.1585 'International Tables Vol C Tables 4.2.6.8 and 6.1.1.4'
N N 0.0061 0.0033 'International Tables Vol C Tables 4.2.6.8 and 6.1.1.4'

loop_
_geom_angle_atom_site_label_1
_geom_angle_atom_site_label_2
_geom_angle_atom_site_label_3
_geom_angle
_geom_angle_site_symmetry_1
_geom_angle_site_symmetry_3
C14 N1 H1N 113(3) . .
C14 N1 H2N 114(4) . .
H1N N1 H2N 97(4) . .
C14 N1 H3N 113(4) . .
H1N N1 H3N 115(6) . .
H2N N1 H3N 104(5) . .
C11 C1 C11 112.9(6) . 2_655
C11 C1 H1A 109 . .
C11 C1 H1A 109 2_655 .
C11 C1 H1B 109 . .
C11 C1 H1B 109 2_655 .
H1A C1 H1B 107.8 . .
C12 C11 C16 117.4(5) . .
C12 C11 C1 122.1(4) . .
C16 C11 C1 120.5(4) . .
C11 C12 C13 122.2(5) . .
C11 C12 H12 118.9 . .
C13 C12 H12 118.9 . .
C14 C13 C12 118.9(5) . .
C14 C13 H13 120.6 . .
C12 C13 H13 120.6 . .
C15 C14 C13 121.6(5) . .
C15 C14 N1 120.2(4) . .
C13 C14 N1 118.1(4) . .
C14 C15 C16 117.9(5) . .
C14 C15 H15 121 . .
C16 C15 H15 121 . .
C11 C16 C15 122.0(5) . .
C11 C16 H16 119 . .
C15 C16 H16 119 . .

loop_
_geom_bond_atom_site_label_1
_geom_bond_atom_site_label_2
_geom_bond_distance
_geom_bond_site_symmetry_2
N1 C14 1.472(6) .
N1 H1N 0.867(19) .
N1 H2N 0.882(19) .
N1 H3N 0.87(2) .
C1 C11 1.511(6) .
C1 C11 1.511(6) 2_655
C1 H1A 0.99 .
C1 H1B 0.99 .
C11 C12 1.367(7) .
C11 C16 1.381(7) .
C12 C13 1.390(7) .
C12 H12 0.95 .
C13 C14 1.370(7) .
C13 H13 0.95 .
C14 C15 1.363(7) .
C15 C16 1.410(7) .
C15 H15 0.95 .
C16 H16 0.95 .

loop_
_geom_hbond_atom_site_label_D
_geom_hbond_atom_site_label_H
_geom_hbond_atom_site_label_A
_geom_hbond_distance_DH
_geom_hbond_distance_HA
_geom_hbond_distance_DA
_geom_hbond_angle_DHA
_geom_hbond_site_symmetry_A
N1 H1N Cl1 0.867(19) 2.35(2) 3.190(5) 164(5) 3_666
N1 H2N Cl1 0.882(19) 2.25(2) 3.113(5) 165(5) .
N1 H3N Cl1 0.87(2) 2.42(3) 3.233(5) 156(6) 3_766

loop_
_geom_torsion_atom_site_label_1
_geom_torsion_atom_site_label_2
_geom_torsion_atom_site_label_3
_geom_torsion_atom_site_label_4
_geom_torsion
_geom_torsion_site_symmetry_1
C11 C1 C11 C12 -109.2(5) 2_655
C11 C1 C11 C16 71.7(5) 2_655
C16 C11 C12 C13 -1.0(9) .
C1 C11 C12 C13 179.9(5) .
C11 C12 C13 C14 0.0(9) .
C12 C13 C14 C15 0.1(8) .
C12 C13 C14 N1 178.5(5) .
C13 C14 C15 C16 0.9(8) .
N1 C14 C15 C16 -177.5(5) .
C12 C11 C16 C15 2.0(8) .
C1 C11 C16 C15 -178.9(5) .
C14 C15 C16 C11 -2.0(9) .
